data_2213429
loop_
_publ_author_name
'Branko Kaitner'
'Ernest Me\<strovi\'c'

_publ_section_title Bis(1,3-diphenylpropane-1,3-dionato-\k^2^<i>O</i>,<i>O</i>')bis(morpholine-\k<i>N</i>)cobalt(II)
_journal_coeditor_code KP2100
_journal_issue 5
_journal_name_full 'Acta Crystallographica Section E'
_journal_page_first m1549
_journal_page_last m1550
_journal_paper_doi 10.1107/S1600536807020557
_journal_volume 63
_journal_year 2007
_chemical_formula_iupac '[Co (C15 H11 O2)2 (C4 H4 N O)2]'
_chemical_formula_moiety 'C38 H40 Co N2 O6'
_chemical_formula_sum 'C38 H40 Co N2 O6'
_chemical_formula_weight 679.65
_chemical_name_common
;
bis(dibenzoylmethanoato)
bis(morpholine)cobalt(II)
;
_chemical_name_systematic
;
Bis(1,3-diphenylpropane-1,3-dionato-\k^2^O,O')bis(morpholine-\kN)cobalt(II)
;
_space_group_IT_number 14
_symmetry_cell_setting monoclinic
_symmetry_space_group_name_Hall '-P 2yn'
_symmetry_space_group_name_H-M 'P 1 21/n 1'
_atom_sites_solution_hydrogens geom
_atom_sites_solution_primary direct
_atom_sites_solution_secondary difmap
_audit_creation_method 'SHELXL-97 and edit by enCIFer'
_cell_angle_alpha 90
_cell_angle_beta 96.09(2)
_cell_angle_gamma 90
_cell_formula_units_Z 2
_cell_length_a 11.3100(10)
_cell_length_b 8.0640(10)
_cell_length_c 18.6420(10)
_cell_measurement_reflns_used 25
_cell_measurement_temperature 293(2)
_cell_measurement_theta_max 30
_cell_measurement_theta_min 15
_cell_volume 1690.6(3)
_computing_cell_refinement 'XRED (Stoe & Cie, 1994)'
_computing_data_collection 'STADI4 (Stoe & Cie, 1994)'
_computing_data_reduction XRED
_computing_molecular_graphics
;
ORTEP-3 for Windows (Farrugia, 1997)
;
_computing_publication_material
;
WinGX (Farrugia, 1999)
;
_computing_structure_refinement 'SHELXL97 (Sheldrick, 1997)'
_computing_structure_solution 'SHELXS97 (Sheldrick, 1997)'
_diffrn_ambient_temperature 293(2)
_diffrn_measured_fraction_theta_full 0.990
_diffrn_measured_fraction_theta_max 0.990
_diffrn_measurement_device_type 'Philips Stoe upgrade'
_diffrn_measurement_method \w
_diffrn_radiation_monochromator graphite
_diffrn_radiation_source 'fine-focus sealed tube'
_diffrn_radiation_type MoK\a
_diffrn_radiation_wavelength 0.71073
_diffrn_reflns_av_R_equivalents 0.0418
_diffrn_reflns_av_sigmaI/netI 0.0328
_diffrn_reflns_limit_h_max 15
_diffrn_reflns_limit_h_min -15
_diffrn_reflns_limit_k_max 11
_diffrn_reflns_limit_k_min 0
_diffrn_reflns_limit_l_max 26
_diffrn_reflns_limit_l_min 0
_diffrn_reflns_number 5060
_diffrn_reflns_theta_full 30.09
_diffrn_reflns_theta_max 30.03
_diffrn_reflns_theta_min 2.01
_diffrn_standards_decay_% 1
_diffrn_standards_interval_time 90
_diffrn_standards_number 3
_exptl_absorpt_coefficient_mu 0.557
_exptl_absorpt_correction_T_max 0.861
_exptl_absorpt_correction_T_min 0.784
_exptl_absorpt_correction_type psi-scan
_exptl_absorpt_process_details '(North et al., 1968)'
_exptl_crystal_colour 'dark red'
_exptl_crystal_density_diffrn 1.335
_exptl_crystal_density_method 'not measured'
_exptl_crystal_description prism
_exptl_crystal_F_000 714
_exptl_crystal_size_max 0.57
_exptl_crystal_size_mid 0.57
_exptl_crystal_size_min 0.43
_refine_diff_density_max 0.840
_refine_diff_density_min -0.548
_refine_ls_extinction_method none
_refine_ls_goodness_of_fit_ref 0.989
_refine_ls_hydrogen_treatment mixed
_refine_ls_matrix_type full
_refine_ls_number_parameters 220
_refine_ls_number_reflns 4924
_refine_ls_number_restraints 0
_refine_ls_restrained_S_all 0.989
_refine_ls_R_factor_all 0.0944
_refine_ls_R_factor_gt 0.0562
_refine_ls_shift/su_max 0.000
_refine_ls_shift/su_mean 0.000
_refine_ls_structure_factor_coef Fsqd
_refine_ls_weighting_details 'calc w=1/[\s^2^(Fo^2^)+(0.1132P)^2^] where P=(Fo^2^+2Fc^2^)/3'
_refine_ls_weighting_scheme calc
_refine_ls_wR_factor_gt 0.1427
_refine_ls_wR_factor_ref 0.1637
_reflns_number_gt 3152
_reflns_number_total 4924
_reflns_threshold_expression I>2\s(I)
_cod_data_source_file kp2100.cif
_cod_data_source_block I
_cod_original_sg_symbol_H-M 'P 21/n'
_cod_database_code 2213429
_cod_database_fobs_code 2213429

loop_
_symmetry_equiv_pos_as_xyz
'x, y, z'
'-x+1/2, y+1/2, -z+1/2'
'-x, -y, -z'
'x-1/2, -y-1/2, z-1/2'

loop_
_atom_site_type_symbol
_atom_site_label
_atom_site_fract_x
_atom_site_fract_y
_atom_site_fract_z
_atom_site_U_iso_or_equiv
_atom_site_adp_type
_atom_site_calc_flag
_atom_site_refinement_flags
_atom_site_occupancy
Co Co 0.0000 0.0000 0.0000 0.04124(14) Uani d S 1
O O1 0.17031(12) 0.0848(2) 0.02704(8) 0.0473(3) Uani d . 1
O O2 -0.04433(12) 0.0846(2) 0.09607(8) 0.0486(4) Uani d . 1
O O3 0.1758(2) -0.3391(3) 0.17174(11) 0.0758(6) Uani d . 1
N N 0.03864(17) -0.2621(2) 0.03876(11) 0.0493(4) Uani d . 1
C C1 0.20576(17) 0.1773(2) 0.07989(10) 0.0387(4) Uani d . 1
C C2 0.13570(19) 0.2269(3) 0.13436(12) 0.0480(5) Uani d . 1
H H2 0.1704 0.2992 0.1694 0.058 Uiso calc R 1
C C3 0.01808(17) 0.1766(2) 0.14047(10) 0.0386(4) Uani d . 1
C C4 -0.04179(18) 0.2334(3) 0.20448(10) 0.0408(4) Uani d . 1
C C5 -0.1584(2) 0.1854(4) 0.20850(14) 0.0636(7) Uani d . 1
H H5 -0.1974 0.1226 0.1714 0.076 Uiso calc R 1
C C6 -0.2179(3) 0.2292(5) 0.26685(16) 0.0804(9) Uani d . 1
H H6 -0.2960 0.1949 0.2691 0.096 Uiso calc R 1
C C7 -0.1611(3) 0.3239(4) 0.32154(14) 0.0705(8) Uani d . 1
H H7 -0.2008 0.3541 0.3608 0.085 Uiso calc R 1
C C8 -0.0462(3) 0.3733(4) 0.31806(13) 0.0687(7) Uani d . 1
H H8 -0.0081 0.4373 0.3551 0.082 Uiso calc R 1
C C9 0.0141(2) 0.3295(3) 0.26016(12) 0.0582(6) Uani d . 1
H H9 0.0922 0.3643 0.2584 0.070 Uiso calc R 1
C C10 0.33239(17) 0.2368(2) 0.08363(10) 0.0405(4) Uani d . 1
C C11 0.3989(2) 0.1924(4) 0.02880(15) 0.0739(8) Uani d . 1
H H11 0.3649 0.1265 -0.0088 0.089 Uiso calc R 1
C C12 0.5161(3) 0.2449(6) 0.02903(19) 0.0966(13) Uani d . 1
H H12 0.5597 0.2136 -0.0084 0.116 Uiso calc R 1
C C13 0.5684(2) 0.3428(4) 0.08424(17) 0.0792(9) Uani d . 1
H H13 0.6466 0.3781 0.0843 0.095 Uiso calc R 1
C C14 0.5038(2) 0.3868(4) 0.13844(17) 0.0743(8) Uani d . 1
H H14 0.5381 0.4534 0.1757 0.089 Uiso calc R 1
C C15 0.3873(2) 0.3339(4) 0.13909(14) 0.0619(6) Uani d . 1
H H15 0.3451 0.3639 0.1773 0.074 Uiso calc R 1
C C16 -0.0166(2) -0.3232(4) 0.10135(15) 0.0654(7) Uani d . 1
H H16A -0.0240 -0.4430 0.0989 0.078 Uiso calc R 1
H H16B -0.0957 -0.2764 0.1012 0.078 Uiso calc R 1
C C17 0.0582(3) -0.2747(4) 0.16943(15) 0.0785(9) Uani d . 1
H H17A 0.0617 -0.1547 0.1728 0.094 Uiso calc R 1
H H17B 0.0213 -0.3158 0.2106 0.094 Uiso calc R 1
C C18 0.2303(2) -0.2745(4) 0.11232(18) 0.0762(9) Uani d . 1
H H18A 0.3110 -0.3164 0.1139 0.091 Uiso calc R 1
H H18B 0.2342 -0.1546 0.1159 0.091 Uiso calc R 1
C C19 0.1622(2) -0.3223(4) 0.04198(15) 0.0641(7) Uani d . 1
H H19A 0.2003 -0.2751 0.0025 0.077 Uiso calc R 1
H H19B 0.1624 -0.4420 0.0369 0.077 Uiso calc R 1
H H111 -0.001(2) -0.296(5) 0.0032(17) 0.073(10) Uiso d . 1

loop_
_atom_site_aniso_label
_atom_site_aniso_U_11
_atom_site_aniso_U_22
_atom_site_aniso_U_33
_atom_site_aniso_U_12
_atom_site_aniso_U_13
_atom_site_aniso_U_23
Co 0.0365(2) 0.0505(2) 0.0363(2) -0.00666(16) 0.00202(13) -0.00943(16)
O1 0.0397(7) 0.0591(9) 0.0430(7) -0.0065(7) 0.0029(6) -0.0117(7)
O2 0.0425(7) 0.0612(10) 0.0423(8) -0.0091(7) 0.0055(6) -0.0110(7)
O3 0.0928(14) 0.0659(12) 0.0636(11) 0.0021(11) -0.0161(10) 0.0100(9)
N 0.0457(9) 0.0539(10) 0.0471(10) -0.0028(8) 0.0003(8) -0.0046(8)
C1 0.0364(9) 0.0401(9) 0.0387(9) -0.0024(7) -0.0010(7) -0.0008(7)
C2 0.0440(10) 0.0568(12) 0.0433(10) -0.0101(9) 0.0058(8) -0.0122(9)
C3 0.0401(9) 0.0401(9) 0.0352(9) 0.0001(8) 0.0024(7) -0.0008(7)
C4 0.0435(10) 0.0432(10) 0.0356(9) 0.0034(8) 0.0039(7) 0.0004(8)
C5 0.0463(12) 0.094(2) 0.0511(12) -0.0078(13) 0.0092(10) -0.0190(13)
C6 0.0522(14) 0.125(3) 0.0668(16) -0.0032(16) 0.0209(12) -0.0211(17)
C7 0.0693(16) 0.092(2) 0.0521(14) 0.0182(15) 0.0172(12) -0.0086(13)
C8 0.0816(18) 0.0786(18) 0.0464(12) 0.0000(14) 0.0096(12) -0.0172(12)
C9 0.0580(13) 0.0718(15) 0.0451(11) -0.0082(12) 0.0063(10) -0.0120(11)
C10 0.0371(9) 0.0441(10) 0.0396(9) -0.0035(8) 0.0007(7) 0.0015(8)
C11 0.0555(14) 0.113(2) 0.0556(14) -0.0280(15) 0.0160(11) -0.0254(15)
C12 0.0650(17) 0.152(4) 0.077(2) -0.039(2) 0.0307(16) -0.032(2)
C13 0.0512(14) 0.101(2) 0.086(2) -0.0270(15) 0.0102(13) -0.0083(17)
C14 0.0489(13) 0.092(2) 0.0806(18) -0.0205(14) 0.0030(12) -0.0293(16)
C15 0.0446(12) 0.0789(17) 0.0621(14) -0.0103(11) 0.0055(10) -0.0236(13)
C16 0.0547(14) 0.0678(16) 0.0761(17) 0.0000(12) 0.0177(12) 0.0171(13)
C17 0.110(3) 0.0733(19) 0.0538(15) 0.0222(17) 0.0170(16) 0.0115(13)
C18 0.0531(14) 0.0732(18) 0.098(2) -0.0045(13) -0.0120(15) 0.0229(16)
C19 0.0597(14) 0.0685(16) 0.0671(16) 0.0155(12) 0.0202(12) 0.0062(13)

loop_
_atom_type_symbol
_atom_type_description
_atom_type_scat_dispersion_real
_atom_type_scat_dispersion_imag
_atom_type_scat_source
C C 0.0033 0.0016 'International Tables Vol C Tables 4.2.6.8 and 6.1.1.4'
H H 0.0000 0.0000 'International Tables Vol C Tables 4.2.6.8 and 6.1.1.4'
Co Co 0.3494 0.9721 'International Tables Vol C Tables 4.2.6.8 and 6.1.1.4'
N N 0.0061 0.0033 'International Tables Vol C Tables 4.2.6.8 and 6.1.1.4'
O O 0.0106 0.0060 'International Tables Vol C Tables 4.2.6.8 and 6.1.1.4'

loop_
_geom_angle_atom_site_label_1
_geom_angle_atom_site_label_2
_geom_angle_atom_site_label_3
_geom_angle_site_symmetry_1
_geom_angle_site_symmetry_3
_geom_angle
_geom_angle_publ_flag
O2 Co O2 . 3 180.00(8) ?
O2 Co O1 . 3 90.88(6) ?
O2 Co O1 3 3 89.12(6) ?
O2 Co O1 . . 89.12(6) yes
O2 Co O1 3 . 90.88(6) ?
O1 Co O1 3 . 180.00(8) ?
O2 Co N . 3 84.85(7) ?
O2 Co N 3 3 95.15(7) ?
O1 Co N 3 3 95.07(7) ?
O1 Co N . 3 84.93(7) ?
O2 Co N . . 95.15(7) yes
O2 Co N 3 . 84.85(7) ?
O1 Co N 3 . 84.93(7) ?
O1 Co N . . 95.07(7) yes
N Co N 3 . 180.00(10) ?
C1 O1 Co . . 126.71(13) yes
C3 O2 Co . . 126.88(13) yes
C18 O3 C17 . . 108.9(2) ?
C16 N C19 . . 109.84(19) ?
C16 N Co . . 118.94(16) ?
C19 N Co . . 118.09(16) ?
C16 N H111 . . 107(2) ?
C19 N H111 . . 111(2) ?
Co N H111 . . 89(3) ?
O1 C1 C2 . . 124.84(18) ?
O1 C1 C10 . . 116.41(17) ?
C2 C1 C10 . . 118.75(18) ?
C3 C2 C1 . . 125.80(19) ?
C3 C2 H2 . . 117.1 ?
C1 C2 H2 . . 117.1 ?
O2 C3 C2 . . 125.52(18) ?
O2 C3 C4 . . 115.42(17) ?
C2 C3 C4 . . 119.06(18) ?
C5 C4 C9 . . 118.4(2) ?
C5 C4 C3 . . 118.00(19) ?
C9 C4 C3 . . 123.61(19) ?
C4 C5 C6 . . 121.1(2) ?
C4 C5 H5 . . 119.4 ?
C6 C5 H5 . . 119.4 ?
C7 C6 C5 . . 119.7(3) ?
C7 C6 H6 . . 120.2 ?
C5 C6 H6 . . 120.2 ?
C8 C7 C6 . . 119.9(2) ?
C8 C7 H7 . . 120.1 ?
C6 C7 H7 . . 120.1 ?
C7 C8 C9 . . 120.8(2) ?
C7 C8 H8 . . 119.6 ?
C9 C8 H8 . . 119.6 ?
C8 C9 C4 . . 120.1(2) ?
C8 C9 H9 . . 119.9 ?
C4 C9 H9 . . 119.9 ?
C11 C10 C15 . . 117.5(2) ?
C11 C10 C1 . . 118.30(19) ?
C15 C10 C1 . . 124.18(19) ?
C10 C11 C12 . . 120.9(3) ?
C10 C11 H11 . . 119.6 ?
C12 C11 H11 . . 119.6 ?
C13 C12 C11 . . 120.6(3) ?
C13 C12 H12 . . 119.7 ?
C11 C12 H12 . . 119.7 ?
C14 C13 C12 . . 119.0(2) ?
C14 C13 H13 . . 120.5 ?
C12 C13 H13 . . 120.5 ?
C13 C14 C15 . . 120.9(3) ?
C13 C14 H14 . . 119.5 ?
C15 C14 H14 . . 119.5 ?
C14 C15 C10 . . 121.1(2) ?
C14 C15 H15 . . 119.4 ?
C10 C15 H15 . . 119.4 ?
N C16 C17 . . 109.6(2) ?
N C16 H16A . . 109.7 ?
C17 C16 H16A . . 109.7 ?
N C16 H16B . . 109.7 ?
C17 C16 H16B . . 109.7 ?
H16A C16 H16B . . 108.2 ?
O3 C17 C16 . . 111.8(2) ?
O3 C17 H17A . . 109.3 ?
C16 C17 H17A . . 109.3 ?
O3 C17 H17B . . 109.3 ?
C16 C17 H17B . . 109.3 ?
H17A C17 H17B . . 107.9 ?
O3 C18 C19 . . 111.2(2) ?
O3 C18 H18A . . 109.4 ?
C19 C18 H18A . . 109.4 ?
O3 C18 H18B . . 109.4 ?
C19 C18 H18B . . 109.4 ?
H18A C18 H18B . . 108.0 ?
N C19 C18 . . 110.4(2) ?
N C19 H19A . . 109.6 ?
C18 C19 H19A . . 109.6 ?
N C19 H19B . . 109.6 ?
C18 C19 H19B . . 109.6 ?
H19A C19 H19B . . 108.1 ?

loop_
_geom_bond_atom_site_label_1
_geom_bond_atom_site_label_2
_geom_bond_site_symmetry_2
_geom_bond_distance
_geom_bond_publ_flag
Co O2 . 2.0286(14) yes
Co O2 3 2.0286(14) ?
Co O1 3 2.0556(14) ?
Co O1 . 2.0556(14) yes
Co N 3 2.262(2) ?
Co N . 2.262(2) yes
O1 C1 . 1.267(2) yes
O2 C3 . 1.269(2) yes
O3 C18 . 1.423(4) ?
O3 C17 . 1.425(4) ?
N C16 . 1.466(3) ?
N C19 . 1.475(3) ?
N H111 . 0.81(3) ?
C1 C2 . 1.411(3) yes
C1 C10 . 1.505(3) ?
C2 C3 . 1.407(3) yes
C2 H2 . 0.9300 ?
C3 C4 . 1.504(3) ?
C4 C5 . 1.384(3) ?
C4 C9 . 1.392(3) ?
C5 C6 . 1.385(3) ?
C5 H5 . 0.9300 ?
C6 C7 . 1.377(4) ?
C6 H6 . 0.9300 ?
C7 C8 . 1.367(4) ?
C7 H7 . 0.9300 ?
C8 C9 . 1.383(3) ?
C8 H8 . 0.9300 ?
C9 H9 . 0.9300 ?
C10 C11 . 1.379(3) ?
C10 C15 . 1.390(3) ?
C11 C12 . 1.392(4) ?
C11 H11 . 0.9300 ?
C12 C13 . 1.380(4) ?
C12 H12 . 0.9300 ?
C13 C14 . 1.355(4) ?
C13 H13 . 0.9300 ?
C14 C15 . 1.386(3) ?
C14 H14 . 0.9300 ?
C15 H15 . 0.9300 ?
C16 C17 . 1.501(4) ?
C16 H16A . 0.9700 ?
C16 H16B . 0.9700 ?
C17 H17A . 0.9700 ?
C17 H17B . 0.9700 ?
C18 C19 . 1.499(4) ?
C18 H18A . 0.9700 ?
C18 H18B . 0.9700 ?
C19 H19A . 0.9700 ?
C19 H19B . 0.9700 ?
